data_4346424
loop_
_publ_author_name
'Karhu, Aino J.'
'Rautiainen, J. Mikko'
'Oilunkaniemi, Raija'
'Chivers, Tristram'
'Laitinen, Risto S.'

_publ_section_title
;
 Mercury- and cadmium-assisted [2 + 2] cyclodimerization of
 tert-butylselenium diimide.
;
_journal_issue 19
_journal_name_full 'Inorganic chemistry'
_journal_page_first 9499
_journal_page_last 9508
_journal_paper_doi 10.1021/acs.inorgchem.5b01434
_journal_volume 54
_journal_year 2015
_chemical_formula_sum 'C18 H39 Cl2 Hg N5 Se2'
_chemical_formula_weight 754.95
_chemical_name_systematic
;
dichloridobis(N,N'-tert-butyl selenium diimide)-
mercury-acetonitrile(1/1)
;
_space_group_crystal_system orthorhombic
_space_group_IT_number 61
_space_group_name_Hall '-P 2ac 2ab'
_space_group_name_H-M_alt 'P b c a'
_atom_sites_solution_hydrogens geom
_atom_sites_solution_primary direct
_atom_sites_solution_secondary difmap
_audit_creation_method SHELXL-2013
_cell_angle_alpha 90
_cell_angle_beta 90
_cell_angle_gamma 90
_cell_formula_units_Z 8
_cell_length_a 18.485(5)
_cell_length_b 14.886(5)
_cell_length_c 20.405(5)
_cell_measurement_reflns_used 4431
_cell_measurement_temperature 150(2)
_cell_measurement_theta_max 25.998
_cell_measurement_theta_min 2.594
_cell_volume 5615(3)
_computing_cell_refinement 'DENZO-SMN (Otwinowski & Minor, 1997)'
_computing_data_collection 'COLLECT (Bruker, 2008)'
_computing_data_reduction 'DENZO-SMN (Otwinowski & Minor, 1997)'
_computing_molecular_graphics 'DIAMOND (Brandenburg, 2006)'
_computing_publication_material 'WinGX (Farrugia, 1999)'
_computing_structure_refinement 'SHELXL-2013 (Sheldrick, 2013)'
_computing_structure_solution 'SHELXS-2013 (Sheldrick, 2013)'
_diffrn_ambient_temperature 150(2)
_diffrn_measured_fraction_theta_full 0.998
_diffrn_measured_fraction_theta_max 0.998
_diffrn_measurement_device_type 'Bruker Nonius Kappaccd'
_diffrn_measurement_method '\f scans, and \w scans with \k offsets'
_diffrn_radiation_type MoK\a
_diffrn_radiation_wavelength 0.71073
_diffrn_reflns_av_R_equivalents 0.1308
_diffrn_reflns_av_unetI/netI 0.0557
_diffrn_reflns_Laue_measured_fraction_full 0.998
_diffrn_reflns_Laue_measured_fraction_max 0.998
_diffrn_reflns_limit_h_max 22
_diffrn_reflns_limit_h_min -22
_diffrn_reflns_limit_k_max 18
_diffrn_reflns_limit_k_min -18
_diffrn_reflns_limit_l_max 25
_diffrn_reflns_limit_l_min -25
_diffrn_reflns_number 51807
_diffrn_reflns_point_group_measured_fraction_full 0.998
_diffrn_reflns_point_group_measured_fraction_max 0.998
_diffrn_reflns_theta_full 25.242
_diffrn_reflns_theta_max 25.998
_diffrn_reflns_theta_min 2.594
_diffrn_source 'fine-focus sealed tube'
_exptl_absorpt_coefficient_mu 8.279
_exptl_absorpt_correction_T_max 0.4915
_exptl_absorpt_correction_T_min 0.3364
_exptl_absorpt_correction_type multi-scan
_exptl_absorpt_process_details 'XPREP in SHELXTL (Sheldrick 2008)'
_exptl_crystal_colour yellow
_exptl_crystal_density_diffrn 1.786
_exptl_crystal_description needle
_exptl_crystal_F_000 2912
_exptl_crystal_size_max 0.400
_exptl_crystal_size_mid 0.100
_exptl_crystal_size_min 0.100
_refine_diff_density_max 1.746
_refine_diff_density_min -1.095
_refine_diff_density_rms 0.187
_refine_ls_extinction_coef 0.00148(11)
_refine_ls_extinction_expression Fc^*^=kFc[1+0.001xFc^2^\l^3^/sin(2\q)]^-1/4^
_refine_ls_extinction_method SHELXL
_refine_ls_goodness_of_fit_ref 1.129
_refine_ls_hydrogen_treatment constr
_refine_ls_matrix_type full
_refine_ls_number_parameters 267
_refine_ls_number_reflns 5510
_refine_ls_number_restraints 0
_refine_ls_restrained_S_all 1.129
_refine_ls_R_factor_all 0.0670
_refine_ls_R_factor_gt 0.0471
_refine_ls_shift/su_max 0.001
_refine_ls_shift/su_mean 0.000
_refine_ls_structure_factor_coef Fsqd
_refine_ls_weighting_details 'w=1/[\s^2^(Fo^2^)+(0.0629P)^2^+6.6099P] where P=(Fo^2^+2Fc^2^)/3'
_refine_ls_weighting_scheme calc
_refine_ls_wR_factor_gt 0.1101
_refine_ls_wR_factor_ref 0.1204
_reflns_Friedel_coverage 0.000
_reflns_number_gt 4431
_reflns_number_total 5510
_reflns_threshold_expression 'I > 2\s(I)'
_cod_data_source_file ic5b01434_si_003.cif
_cod_data_source_block cmpd2
_cod_database_code 4346424
_shelx_space_group_comment
;
The symmetry employed for this shelxl refinement is uniquely defined
by the following loop, which should always be used as a source of
symmetry information in preference to the above space-group names.
They are only intended as comments.
;
_shelx_estimated_absorpt_t_min 0.136
_shelx_estimated_absorpt_t_max 0.492
_shelxl_version_number 2013-4

loop_
_space_group_symop_operation_xyz
'x, y, z'
'-x+1/2, -y, z+1/2'
'x+1/2, -y+1/2, -z'
'-x, y+1/2, -z+1/2'
'-x, -y, -z'
'x-1/2, y, -z-1/2'
'-x-1/2, y-1/2, z'
'x, -y-1/2, z-1/2'

loop_
_atom_site_label
_atom_site_type_symbol
_atom_site_fract_x
_atom_site_fract_y
_atom_site_fract_z
_atom_site_U_iso_or_equiv
_atom_site_adp_type
_atom_site_occupancy
_atom_site_site_symmetry_order
_atom_site_calc_flag
_atom_site_refinement_flags_posn
_atom_site_refinement_flags_adp
Hg1 Hg 0.04538(2) 0.40505(2) 0.19376(2) 0.02730(13) Uani 1 1 d . .
Se1 Se 0.02962(4) 0.18540(4) 0.21989(3) 0.02259(19) Uani 1 1 d . .
Se2 Se 0.09635(4) 0.23826(4) 0.09708(3) 0.02658(19) Uani 1 1 d . .
Cl1 Cl 0.12431(11) 0.51129(12) 0.25222(10) 0.0397(5) Uani 1 1 d . .
Cl2 Cl -0.06939(11) 0.47820(12) 0.16235(11) 0.0394(5) Uani 1 1 d . .
N1 N 0.0163(3) 0.2850(4) 0.2618(3) 0.0263(13) Uani 1 1 d . .
N2 N 0.1029(3) 0.3528(4) 0.1002(3) 0.0299(14) Uani 1 1 d . .
N3 N 0.1213(3) 0.2098(4) 0.1836(3) 0.0279(14) Uani 1 1 d . .
N4 N 0.0048(3) 0.2283(4) 0.1359(3) 0.0266(13) Uani 1 1 d . .
N5 N 0.2169(7) 0.3524(9) 0.4844(5) 0.108(4) Uani 1 1 d . .
C1 C -0.0104(4) 0.2873(5) 0.3299(3) 0.0269(16) Uani 1 1 d . .
C2 C 0.1404(5) 0.4057(4) 0.0468(4) 0.0332(18) Uani 1 1 d . .
C3 C 0.1862(4) 0.1565(5) 0.2013(4) 0.0326(18) Uani 1 1 d . .
C4 C -0.0612(4) 0.2020(5) 0.0997(4) 0.0328(18) Uani 1 1 d . .
C5 C 0.2281(6) 0.3881(7) 0.4380(6) 0.062(3) Uani 1 1 d . .
C6 C 0.2437(5) 0.4325(8) 0.3772(5) 0.065(3) Uani 1 1 d . .
H6A H 0.2868 0.4057 0.3573 0.097 Uiso 1 1 calc R U
H6B H 0.2524 0.4965 0.3853 0.097 Uiso 1 1 calc R U
H6C H 0.2025 0.4257 0.3473 0.097 Uiso 1 1 calc R U
C11 C -0.0744(6) 0.3540(6) 0.3310(4) 0.054(3) Uani 1 1 d . .
H11A H -0.0580 0.4130 0.3156 0.081 Uiso 1 1 calc R U
H11B H -0.0930 0.3594 0.3758 0.081 Uiso 1 1 calc R U
H11C H -0.1130 0.3320 0.3021 0.081 Uiso 1 1 calc R U
C12 C 0.0513(5) 0.3222(6) 0.3735(4) 0.048(2) Uani 1 1 d . .
H12A H 0.0903 0.2777 0.3748 0.072 Uiso 1 1 calc R U
H12B H 0.0330 0.3323 0.4180 0.072 Uiso 1 1 calc R U
H12C H 0.0698 0.3788 0.3556 0.072 Uiso 1 1 calc R U
C13 C -0.0358(4) 0.1950(5) 0.3542(4) 0.0346(18) Uani 1 1 d . .
H13A H -0.0750 0.1732 0.3261 0.052 Uiso 1 1 calc R U
H13B H -0.0532 0.2002 0.3994 0.052 Uiso 1 1 calc R U
H13C H 0.0047 0.1526 0.3527 0.052 Uiso 1 1 calc R U
C21 C 0.1150(6) 0.5007(5) 0.0546(6) 0.076(4) Uani 1 1 d . .
H21A H 0.1426 0.5398 0.0251 0.114 Uiso 1 1 calc R U
H21B H 0.1224 0.5200 0.1000 0.114 Uiso 1 1 calc R U
H21C H 0.0635 0.5043 0.0436 0.114 Uiso 1 1 calc R U
C22 C 0.2215(6) 0.4013(7) 0.0584(6) 0.066(3) Uani 1 1 d . .
H22A H 0.2392 0.3411 0.0475 0.099 Uiso 1 1 calc R U
H22B H 0.2319 0.4144 0.1045 0.099 Uiso 1 1 calc R U
H22C H 0.2458 0.4457 0.0306 0.099 Uiso 1 1 calc R U
C23 C 0.1219(6) 0.3688(7) -0.0186(4) 0.065(3) Uani 1 1 d . .
H23A H 0.0701 0.3772 -0.0270 0.098 Uiso 1 1 calc R U
H23B H 0.1334 0.3045 -0.0198 0.098 Uiso 1 1 calc R U
H23C H 0.1499 0.4002 -0.0524 0.098 Uiso 1 1 calc R U
C31 C 0.2512(5) 0.1993(7) 0.1663(5) 0.057(3) Uani 1 1 d . .
H31A H 0.2442 0.1954 0.1188 0.085 Uiso 1 1 calc R U
H31B H 0.2955 0.1674 0.1786 0.085 Uiso 1 1 calc R U
H31C H 0.2552 0.2625 0.1793 0.085 Uiso 1 1 calc R U
C32 C 0.1963(5) 0.1619(6) 0.2748(4) 0.044(2) Uani 1 1 d . .
H32A H 0.1969 0.2250 0.2884 0.066 Uiso 1 1 calc R U
H32B H 0.2421 0.1334 0.2870 0.066 Uiso 1 1 calc R U
H32C H 0.1563 0.1308 0.2967 0.066 Uiso 1 1 calc R U
C33 C 0.1781(5) 0.0581(6) 0.1803(4) 0.047(2) Uani 1 1 d . .
H33A H 0.1360 0.0317 0.2023 0.070 Uiso 1 1 calc R U
H33B H 0.2217 0.0247 0.1924 0.070 Uiso 1 1 calc R U
H33C H 0.1713 0.0551 0.1327 0.070 Uiso 1 1 calc R U
C41 C -0.1251(4) 0.2202(5) 0.1462(4) 0.0376(19) Uani 1 1 d . .
H41A H -0.1214 0.1810 0.1846 0.056 Uiso 1 1 calc R U
H41B H -0.1707 0.2081 0.1232 0.056 Uiso 1 1 calc R U
H41C H -0.1240 0.2831 0.1603 0.056 Uiso 1 1 calc R U
C42 C -0.0588(5) 0.1056(5) 0.0776(5) 0.050(2) Uani 1 1 d . .
H42A H -0.0183 0.0973 0.0472 0.075 Uiso 1 1 calc R U
H42B H -0.1043 0.0904 0.0554 0.075 Uiso 1 1 calc R U
H42C H -0.0524 0.0664 0.1157 0.075 Uiso 1 1 calc R U
C43 C -0.0670(5) 0.2650(6) 0.0413(4) 0.047(2) Uani 1 1 d . .
H43A H -0.0669 0.3274 0.0567 0.070 Uiso 1 1 calc R U
H43B H -0.1121 0.2529 0.0176 0.070 Uiso 1 1 calc R U
H43C H -0.0257 0.2553 0.0120 0.070 Uiso 1 1 calc R U

loop_
_atom_site_aniso_label
_atom_site_aniso_U_11
_atom_site_aniso_U_22
_atom_site_aniso_U_33
_atom_site_aniso_U_23
_atom_site_aniso_U_13
_atom_site_aniso_U_12
Hg1 0.0309(2) 0.02208(17) 0.0290(2) -0.00011(11) -0.00007(12) -0.00002(10)
Se1 0.0245(4) 0.0209(3) 0.0223(4) 0.0018(3) 0.0021(3) 0.0008(3)
Se2 0.0300(4) 0.0244(3) 0.0253(4) -0.0005(3) 0.0066(3) -0.0008(3)
Cl1 0.0471(12) 0.0327(9) 0.0394(11) -0.0002(8) -0.0080(9) -0.0104(8)
Cl2 0.0323(11) 0.0316(9) 0.0542(13) 0.0061(9) -0.0059(9) 0.0072(8)
N1 0.032(3) 0.022(3) 0.025(3) -0.001(2) 0.010(3) 0.001(2)
N2 0.039(4) 0.029(3) 0.022(3) 0.003(3) 0.011(3) -0.007(3)
N3 0.024(3) 0.032(3) 0.027(3) 0.002(3) 0.004(3) 0.002(2)
N4 0.028(3) 0.031(3) 0.020(3) 0.004(2) 0.003(3) -0.005(2)
N5 0.112(9) 0.150(11) 0.061(7) 0.021(7) -0.014(7) -0.072(9)
C1 0.036(5) 0.028(4) 0.017(3) -0.001(3) 0.002(3) 0.000(3)
C2 0.048(5) 0.030(4) 0.021(4) 0.005(3) 0.010(4) -0.012(3)
C3 0.023(4) 0.032(4) 0.043(5) 0.003(3) -0.005(3) 0.001(3)
C4 0.029(4) 0.042(4) 0.027(4) 0.003(3) -0.007(3) -0.006(3)
C5 0.054(7) 0.074(7) 0.059(7) 0.007(6) -0.012(5) -0.025(5)
C6 0.045(6) 0.081(7) 0.069(7) 0.014(6) 0.001(5) 0.000(5)
C11 0.068(7) 0.056(6) 0.039(5) 0.009(4) 0.020(5) 0.022(5)
C12 0.059(6) 0.049(5) 0.037(5) 0.004(4) -0.001(4) -0.016(4)
C13 0.043(5) 0.033(4) 0.028(4) -0.004(3) 0.008(4) -0.008(3)
C21 0.113(9) 0.030(5) 0.085(8) 0.019(5) 0.054(7) 0.011(5)
C22 0.060(7) 0.076(7) 0.062(7) 0.024(5) 0.012(6) -0.027(5)
C23 0.110(9) 0.060(6) 0.026(5) 0.007(4) 0.006(5) -0.035(6)
C31 0.032(5) 0.061(6) 0.076(7) 0.025(5) 0.011(5) 0.009(4)
C32 0.040(5) 0.039(5) 0.053(6) -0.001(4) -0.011(4) 0.003(4)
C33 0.047(6) 0.039(5) 0.056(6) -0.004(4) 0.009(5) 0.009(4)
C41 0.029(4) 0.049(5) 0.035(5) 0.014(4) -0.005(4) 0.000(3)
C42 0.048(6) 0.049(5) 0.054(6) -0.010(4) -0.003(5) -0.014(4)
C43 0.046(5) 0.068(6) 0.026(4) 0.016(4) -0.007(4) -0.009(4)

loop_
_atom_type_symbol
_atom_type_description
_atom_type_scat_dispersion_real
_atom_type_scat_dispersion_imag
_atom_type_scat_source
C C 0.0033 0.0016 'International Tables Vol C Tables 4.2.6.8 and 6.1.1.4'
H H 0.0000 0.0000 'International Tables Vol C Tables 4.2.6.8 and 6.1.1.4'
N N 0.0061 0.0033 'International Tables Vol C Tables 4.2.6.8 and 6.1.1.4'
Cl Cl 0.1484 0.1585 'International Tables Vol C Tables 4.2.6.8 and 6.1.1.4'
Se Se -0.0929 2.2259 'International Tables Vol C Tables 4.2.6.8 and 6.1.1.4'
Hg Hg -2.3894 9.2266 'International Tables Vol C Tables 4.2.6.8 and 6.1.1.4'

loop_
_geom_angle_atom_site_label_1
_geom_angle_atom_site_label_2
_geom_angle_atom_site_label_3
_geom_angle
N2 Hg1 N1 109.84(19)
N2 Hg1 Cl1 110.05(16)
N1 Hg1 Cl1 109.97(16)
N2 Hg1 Cl2 109.15(16)
N1 Hg1 Cl2 107.18(16)
Cl1 Hg1 Cl2 110.61(7)
N1 Se1 N3 99.0(3)
N1 Se1 N4 97.2(3)
N3 Se1 N4 78.3(3)
N2 Se2 N3 100.0(3)
N2 Se2 N4 97.3(3)
N3 Se2 N4 78.8(3)
C1 N1 Se1 122.3(4)
C1 N1 Hg1 128.4(4)
Se1 N1 Hg1 109.3(3)
C2 N2 Se2 121.7(5)
C2 N2 Hg1 128.9(4)
Se2 N2 Hg1 109.4(3)
C3 N3 Se2 123.4(5)
C3 N3 Se1 121.9(5)
Se2 N3 Se1 101.1(3)
C4 N4 Se2 123.7(5)
C4 N4 Se1 124.4(4)
Se2 N4 Se1 101.0(3)
N1 C1 C13 112.7(6)
N1 C1 C12 107.7(6)
C13 C1 C12 110.0(6)
N1 C1 C11 106.6(6)
C13 C1 C11 109.7(7)
C12 C1 C11 110.0(7)
C23 C2 C21 111.8(8)
C23 C2 N2 110.4(6)
C21 C2 N2 105.8(6)
C23 C2 C22 110.6(8)
C21 C2 C22 109.5(8)
N2 C2 C22 108.6(7)
N3 C3 C32 108.2(6)
N3 C3 C33 111.3(6)
C32 C3 C33 109.9(7)
N3 C3 C31 107.3(6)
C32 C3 C31 110.1(7)
C33 C3 C31 110.1(7)
N4 C4 C42 112.2(7)
N4 C4 C43 106.6(6)
C42 C4 C43 110.8(7)
N4 C4 C41 106.2(6)
C42 C4 C41 112.1(7)
C43 C4 C41 108.7(7)
N5 C5 C6 178.5(16)
C5 C6 H6A 109.5
C5 C6 H6B 109.5
H6A C6 H6B 109.5
C5 C6 H6C 109.5
H6A C6 H6C 109.5
H6B C6 H6C 109.5
C1 C11 H11A 109.5
C1 C11 H11B 109.5
H11A C11 H11B 109.5
C1 C11 H11C 109.5
H11A C11 H11C 109.5
H11B C11 H11C 109.5
C1 C12 H12A 109.5
C1 C12 H12B 109.5
H12A C12 H12B 109.5
C1 C12 H12C 109.5
H12A C12 H12C 109.5
H12B C12 H12C 109.5
C1 C13 H13A 109.5
C1 C13 H13B 109.5
H13A C13 H13B 109.5
C1 C13 H13C 109.5
H13A C13 H13C 109.5
H13B C13 H13C 109.5
C2 C21 H21A 109.5
C2 C21 H21B 109.5
H21A C21 H21B 109.5
C2 C21 H21C 109.5
H21A C21 H21C 109.5
H21B C21 H21C 109.5
C2 C22 H22A 109.5
C2 C22 H22B 109.5
H22A C22 H22B 109.5
C2 C22 H22C 109.5
H22A C22 H22C 109.5
H22B C22 H22C 109.5
C2 C23 H23A 109.5
C2 C23 H23B 109.5
H23A C23 H23B 109.5
C2 C23 H23C 109.5
H23A C23 H23C 109.5
H23B C23 H23C 109.5
C3 C31 H31A 109.5
C3 C31 H31B 109.5
H31A C31 H31B 109.5
C3 C31 H31C 109.5
H31A C31 H31C 109.5
H31B C31 H31C 109.5
C3 C32 H32A 109.5
C3 C32 H32B 109.5
H32A C32 H32B 109.5
C3 C32 H32C 109.5
H32A C32 H32C 109.5
H32B C32 H32C 109.5
C3 C33 H33A 109.5
C3 C33 H33B 109.5
H33A C33 H33B 109.5
C3 C33 H33C 109.5
H33A C33 H33C 109.5
H33B C33 H33C 109.5
C4 C41 H41A 109.5
C4 C41 H41B 109.5
H41A C41 H41B 109.5
C4 C41 H41C 109.5
H41A C41 H41C 109.5
H41B C41 H41C 109.5
C4 C42 H42A 109.5
C4 C42 H42B 109.5
H42A C42 H42B 109.5
C4 C42 H42C 109.5
H42A C42 H42C 109.5
H42B C42 H42C 109.5
C4 C43 H43A 109.5
C4 C43 H43B 109.5
H43A C43 H43B 109.5
C4 C43 H43C 109.5
H43A C43 H43C 109.5
H43B C43 H43C 109.5

loop_
_geom_bond_atom_site_label_1
_geom_bond_atom_site_label_2
_geom_bond_distance
Hg1 N2 2.320(6)
Hg1 N1 2.326(5)
Hg1 Cl1 2.4603(19)
Hg1 Cl2 2.4693(19)
Se1 N1 1.728(5)
Se1 N3 1.885(6)
Se1 N4 1.886(6)
Se2 N2 1.711(6)
Se2 N3 1.874(6)
Se2 N4 1.875(6)
N1 C1 1.475(9)
N2 C2 1.511(9)
N3 C3 1.483(9)
N4 C4 1.478(9)
N5 C5 1.106(14)
C1 C13 1.535(10)
C1 C12 1.537(11)
C1 C11 1.545(11)
C2 C23 1.485(12)
C2 C21 1.498(10)
C2 C22 1.520(13)
C3 C32 1.513(12)
C3 C33 1.534(11)
C3 C31 1.535(11)
C4 C42 1.504(11)
C4 C43 1.521(11)
C4 C41 1.539(12)
C5 C6 1.435(15)
C6 H6A 0.9800
C6 H6B 0.9800
C6 H6C 0.9800
C11 H11A 0.9800
C11 H11B 0.9800
C11 H11C 0.9800
C12 H12A 0.9800
C12 H12B 0.9800
C12 H12C 0.9800
C13 H13A 0.9800
C13 H13B 0.9800
C13 H13C 0.9800
C21 H21A 0.9800
C21 H21B 0.9800
C21 H21C 0.9800
C22 H22A 0.9800
C22 H22B 0.9800
C22 H22C 0.9800
C23 H23A 0.9800
C23 H23B 0.9800
C23 H23C 0.9800
C31 H31A 0.9800
C31 H31B 0.9800
C31 H31C 0.9800
C32 H32A 0.9800
C32 H32B 0.9800
C32 H32C 0.9800
C33 H33A 0.9800
C33 H33B 0.9800
C33 H33C 0.9800
C41 H41A 0.9800
C41 H41B 0.9800
C41 H41C 0.9800
C42 H42A 0.9800
C42 H42B 0.9800
C42 H42C 0.9800
C43 H43A 0.9800
C43 H43B 0.9800
C43 H43C 0.9800

loop_
_geom_torsion_atom_site_label_1
_geom_torsion_atom_site_label_2
_geom_torsion_atom_site_label_3
_geom_torsion_atom_site_label_4
_geom_torsion
N3 Se1 N1 C1 -134.3(6)
N4 Se1 N1 C1 146.5(6)
N3 Se1 N1 Hg1 46.5(3)
N4 Se1 N1 Hg1 -32.7(3)
N3 Se2 N2 C2 135.0(6)
N4 Se2 N2 C2 -145.2(6)
N3 Se2 N2 Hg1 -46.1(3)
N4 Se2 N2 Hg1 33.8(3)
N2 Se2 N3 C3 -116.8(5)
N4 Se2 N3 C3 147.6(6)
N2 Se2 N3 Se1 102.4(3)
N4 Se2 N3 Se1 6.8(3)
N1 Se1 N3 C3 116.2(6)
N4 Se1 N3 C3 -148.3(6)
N1 Se1 N3 Se2 -102.3(3)
N4 Se1 N3 Se2 -6.8(3)
N2 Se2 N4 C4 109.1(6)
N3 Se2 N4 C4 -152.1(6)
N2 Se2 N4 Se1 -105.6(3)
N3 Se2 N4 Se1 -6.8(3)
N1 Se1 N4 C4 -110.5(6)
N3 Se1 N4 C4 151.7(6)
N1 Se1 N4 Se2 104.6(3)
N3 Se1 N4 Se2 6.8(3)
Se1 N1 C1 C13 -9.0(9)
Hg1 N1 C1 C13 170.1(5)
Se1 N1 C1 C12 112.5(6)
Hg1 N1 C1 C12 -68.4(8)
Se1 N1 C1 C11 -129.4(6)
Hg1 N1 C1 C11 49.7(8)
Se2 N2 C2 C23 41.0(9)
Hg1 N2 C2 C23 -137.8(7)
Se2 N2 C2 C21 162.1(7)
Hg1 N2 C2 C21 -16.6(10)
Se2 N2 C2 C22 -80.4(8)
Hg1 N2 C2 C22 100.9(7)
Se2 N3 C3 C32 169.6(5)
Se1 N3 C3 C32 -57.4(7)
Se2 N3 C3 C33 -69.6(7)
Se1 N3 C3 C33 63.4(8)
Se2 N3 C3 C31 50.9(8)
Se1 N3 C3 C31 -176.2(6)
Se2 N4 C4 C42 68.1(8)
Se1 N4 C4 C42 -69.2(8)
Se2 N4 C4 C43 -53.4(8)
Se1 N4 C4 C43 169.3(5)
Se2 N4 C4 C41 -169.2(5)
Se1 N4 C4 C41 53.5(7)
